data_1503923
loop_
_publ_author_name
'Li, Xiaoxun'
'Du, Yunfei'
'Liang, Zhidan'
'Li, Xiangke'
'Pan, Yan'
'Zhao, Kang'

_publ_section_title
;
 Simple conversion of enamines to 2H-azirines and their rearrangements
 under thermal conditions.
;
_journal_issue 12
_journal_name_full 'Organic letters'
_journal_page_first 2643
_journal_page_last 2646
_journal_paper_doi 10.1021/ol9006663
_journal_volume 11
_journal_year 2009
_chemical_formula_sum 'C11 H10 N2 O3'
_chemical_formula_weight 218.21
_chemical_name_systematic
; 
 ? 
;
_space_group_IT_number 2
_symmetry_cell_setting triclinic
_symmetry_space_group_name_Hall '-P 1'
_symmetry_space_group_name_H-M 'P -1'
_atom_sites_solution_hydrogens geom
_atom_sites_solution_primary direct
_atom_sites_solution_secondary difmap
_audit_creation_method SHELXL-97
_cell_angle_alpha 74.48(3)
_cell_angle_beta 74.71(3)
_cell_angle_gamma 66.39(3)
_cell_formula_units_Z 2
_cell_length_a 6.9189(14)
_cell_length_b 7.0620(14)
_cell_length_c 11.947(2)
_cell_measurement_reflns_used 1692
_cell_measurement_temperature 113(2)
_cell_measurement_theta_max 27.821
_cell_measurement_theta_min 3.202
_cell_volume 507.2(2)
_computing_cell_refinement crystalclear
_computing_data_collection crystalclear
_computing_data_reduction crystalclear
_computing_molecular_graphics 'Bruker SHELXTL'
_computing_publication_material 'Bruker SHELXTL'
_computing_structure_refinement 'SHELXL-97 (Sheldrick, 1997)'
_computing_structure_solution 'SHELXS-97 (Sheldrick, 1990)'
_diffrn_ambient_temperature 113(2)
_diffrn_measured_fraction_theta_full 0.989
_diffrn_measured_fraction_theta_max 0.989
_diffrn_measurement_device_type 'rigaku saturn'
_diffrn_measurement_method '\w scans'
_diffrn_radiation_monochromator confocal
_diffrn_radiation_source 'rotating anode'
_diffrn_radiation_type MoK\a
_diffrn_radiation_wavelength 0.71073
_diffrn_reflns_av_R_equivalents 0.0268
_diffrn_reflns_av_sigmaI/netI 0.0377
_diffrn_reflns_limit_h_max 8
_diffrn_reflns_limit_h_min -8
_diffrn_reflns_limit_k_max 8
_diffrn_reflns_limit_k_min -8
_diffrn_reflns_limit_l_max 14
_diffrn_reflns_limit_l_min -12
_diffrn_reflns_number 3733
_diffrn_reflns_theta_full 25.01
_diffrn_reflns_theta_max 25.01
_diffrn_reflns_theta_min 3.20
_diffrn_standards_decay_% 0
_diffrn_standards_interval_count 0
_diffrn_standards_interval_time 0
_diffrn_standards_number 0
_exptl_absorpt_coefficient_mu 0.106
_exptl_absorpt_correction_T_max 0.9895
_exptl_absorpt_correction_T_min 0.9811
_exptl_absorpt_correction_type multi-scan
_exptl_absorpt_process_details crystalclear
_exptl_crystal_density_diffrn 1.429
_exptl_crystal_density_method 'not measured'
_exptl_crystal_F_000 228
_exptl_crystal_size_max 0.18
_exptl_crystal_size_mid 0.14
_exptl_crystal_size_min 0.10
_refine_diff_density_max 0.169
_refine_diff_density_min -0.279
_refine_diff_density_rms 0.046
_refine_ls_extinction_method none
_refine_ls_goodness_of_fit_ref 1.034
_refine_ls_hydrogen_treatment constr
_refine_ls_matrix_type full
_refine_ls_number_parameters 147
_refine_ls_number_reflns 1777
_refine_ls_number_restraints 0
_refine_ls_restrained_S_all 1.034
_refine_ls_R_factor_all 0.0462
_refine_ls_R_factor_gt 0.0366
_refine_ls_shift/su_max 0.001
_refine_ls_shift/su_mean 0.000
_refine_ls_structure_factor_coef Fsqd
_refine_ls_weighting_details 'calc w=1/[\s^2^(Fo^2^)+(0.0579P)^2^+0.0000P] where P=(Fo^2^+2Fc^2^)/3'
_refine_ls_weighting_scheme calc
_refine_ls_wR_factor_gt 0.0921
_refine_ls_wR_factor_ref 0.0966
_reflns_number_gt 1407
_reflns_number_total 1777
_reflns_threshold_expression >2sigma(I)
_cod_data_source_file ol9006663_si_003.cif
_cod_data_source_block r90104e
_cod_depositor_comments
;
The following automatic conversions were performed:

'_symmetry_cell_setting' value 'Triclinic' changed to 'triclinic'
according to /home/saulius/struct/CIF-dictionaries/cif_core.dic
dictionary named 'cif_core.dic' version 2.4.2 from
2011-04-26.

'_exptl_absorpt_correction_type' value 'MULTI-SCAN'
changed to 'multi-scan' according to
/home/saulius/struct/CIF-dictionaries/cif_core.dic dictionary named
'cif_core.dic' version 2.4.2 from
2011-04-26.

'_refine_ls_hydrogen_treatment' value 'CONSTR' changed
to 'constr' according to
/home/saulius/struct/CIF-dictionaries/cif_core.dic dictionary named
'cif_core.dic' version 2.4.2 from 2011-04-26.

Automatic conversion script
Id: cif_fix_values 1715 2011-07-08 13:25:40Z adriana 
;
_cod_original_cell_volume 507.22(18)
_cod_original_sg_symbol_H-M P-1
_cod_database_code 1503923

loop_
_symmetry_equiv_pos_as_xyz
'x, y, z'
'-x, -y, -z'

loop_
_atom_site_label
_atom_site_type_symbol
_atom_site_fract_x
_atom_site_fract_y
_atom_site_fract_z
_atom_site_U_iso_or_equiv
_atom_site_adp_type
_atom_site_occupancy
_atom_site_symmetry_multiplicity
_atom_site_calc_flag
_atom_site_refinement_flags
O1 O 0.15358(16) 1.02404(17) 0.72154(8) 0.0317(3) Uani 1 1 d .
O2 O 0.14328(18) 1.32647(17) 0.61294(9) 0.0341(3) Uani 1 1 d .
O3 O 0.23056(16) 1.10878(15) 0.07898(8) 0.0271(3) Uani 1 1 d .
N1 N 0.17235(18) 1.1391(2) 0.62484(10) 0.0230(3) Uani 1 1 d .
N2 N 0.41820(19) 0.55244(18) 0.22965(10) 0.0237(3) Uani 1 1 d .
C1 C 0.3167(2) 0.7584(2) 0.42596(11) 0.0187(3) Uani 1 1 d .
H1 H 0.3389 0.6175 0.4317 0.022 Uiso 1 1 calc R
C2 C 0.2647(2) 0.8393(2) 0.52793(11) 0.0193(3) Uani 1 1 d .
H2 H 0.2522 0.7541 0.6018 0.023 Uiso 1 1 calc R
C3 C 0.2318(2) 1.0490(2) 0.51781(11) 0.0176(3) Uani 1 1 d .
C4 C 0.2523(2) 1.1780(2) 0.40931(11) 0.0196(3) Uani 1 1 d .
H4 H 0.2300 1.3186 0.4045 0.024 Uiso 1 1 calc R
C5 C 0.3062(2) 1.0957(2) 0.30804(11) 0.0185(3) Uani 1 1 d .
H5 H 0.3226 1.1813 0.2347 0.022 Uiso 1 1 calc R
C6 C 0.33667(19) 0.8850(2) 0.31411(11) 0.0156(3) Uani 1 1 d .
C7 C 0.3904(2) 0.7917(2) 0.20623(11) 0.0174(3) Uani 1 1 d .
C8 C 0.2985(2) 0.9177(2) 0.09722(11) 0.0188(3) Uani 1 1 d .
C9 C 0.2967(2) 0.7982(2) 0.01084(13) 0.0291(4) Uani 1 1 d .
H9A H 0.2332 0.8955 -0.0542 0.044 Uiso 1 1 calc R
H9B H 0.2148 0.7091 0.0493 0.044 Uiso 1 1 calc R
H9C H 0.4410 0.7137 -0.0178 0.044 Uiso 1 1 calc R
C10 C 0.5826(2) 0.5993(2) 0.19191(11) 0.0190(3) Uani 1 1 d .
C11 C 0.8170(2) 0.5157(2) 0.15820(11) 0.0242(3) Uani 1 1 d .
H11A H 0.8651 0.3664 0.1631 0.036 Uiso 1 1 calc R
H11B H 0.8807 0.5454 0.2107 0.036 Uiso 1 1 calc R
H11C H 0.8583 0.5805 0.0788 0.036 Uiso 1 1 calc R

loop_
_atom_site_aniso_label
_atom_site_aniso_U_11
_atom_site_aniso_U_22
_atom_site_aniso_U_33
_atom_site_aniso_U_23
_atom_site_aniso_U_13
_atom_site_aniso_U_12
O1 0.0357(7) 0.0430(7) 0.0163(6) -0.0052(5) -0.0038(4) -0.0144(6)
O2 0.0444(7) 0.0293(6) 0.0315(6) -0.0144(5) -0.0070(5) -0.0101(6)
O3 0.0311(6) 0.0197(6) 0.0232(6) -0.0031(4) -0.0075(4) -0.0006(5)
N1 0.0173(6) 0.0302(8) 0.0225(7) -0.0085(6) -0.0052(5) -0.0060(6)
N2 0.0339(8) 0.0160(7) 0.0207(6) -0.0047(5) -0.0024(5) -0.0090(6)
C1 0.0161(7) 0.0151(7) 0.0225(8) -0.0032(6) -0.0042(5) -0.0029(6)
C2 0.0169(7) 0.0224(8) 0.0157(7) 0.0003(6) -0.0040(5) -0.0057(6)
C3 0.0113(7) 0.0250(8) 0.0170(7) -0.0079(6) -0.0025(5) -0.0043(6)
C4 0.0189(7) 0.0180(7) 0.0231(8) -0.0048(6) -0.0035(5) -0.0073(6)
C5 0.0188(7) 0.0180(7) 0.0172(7) -0.0023(6) -0.0015(5) -0.0066(6)
C6 0.0101(7) 0.0171(7) 0.0175(7) -0.0030(5) -0.0013(5) -0.0035(6)
C7 0.0177(7) 0.0140(7) 0.0186(7) -0.0023(6) -0.0006(5) -0.0056(6)
C8 0.0138(7) 0.0214(8) 0.0179(7) -0.0046(6) 0.0007(5) -0.0045(6)
C9 0.0323(9) 0.0292(9) 0.0266(8) -0.0073(7) -0.0103(6) -0.0069(7)
C10 0.0275(8) 0.0139(7) 0.0129(7) -0.0033(5) -0.0035(5) -0.0040(6)
C11 0.0246(8) 0.0211(8) 0.0197(7) -0.0061(6) -0.0041(6) 0.0007(7)

loop_
_atom_type_symbol
_atom_type_description
_atom_type_scat_dispersion_real
_atom_type_scat_dispersion_imag
_atom_type_scat_source
C C 0.0033 0.0016 'International Tables Vol C Tables 4.2.6.8 and 6.1.1.4'
H H 0.0000 0.0000 'International Tables Vol C Tables 4.2.6.8 and 6.1.1.4'
N N 0.0061 0.0033 'International Tables Vol C Tables 4.2.6.8 and 6.1.1.4'
O O 0.0106 0.0060 'International Tables Vol C Tables 4.2.6.8 and 6.1.1.4'

loop_
_geom_angle_atom_site_label_1
_geom_angle_atom_site_label_2
_geom_angle_atom_site_label_3
_geom_angle
O2 N1 O1 123.39(12)
O2 N1 C3 118.06(11)
O1 N1 C3 118.55(11)
C10 N2 C7 62.10(9)
C2 C1 C6 121.21(12)
C2 C1 H1 119.4
C6 C1 H1 119.4
C3 C2 C1 118.67(12)
C3 C2 H2 120.7
C1 C2 H2 120.7
C4 C3 C2 121.80(12)
C4 C3 N1 118.61(12)
C2 C3 N1 119.59(11)
C3 C4 C5 119.19(12)
C3 C4 H4 120.4
C5 C4 H4 120.4
C4 C5 C6 120.94(12)
C4 C5 H5 119.5
C6 C5 H5 119.5
C5 C6 C1 118.17(12)
C5 C6 C7 122.42(11)
C1 C6 C7 119.42(11)
C10 C7 C6 119.30(12)
C10 C7 C8 116.88(12)
C6 C7 C8 121.30(12)
C10 C7 N2 48.03(8)
C6 C7 N2 115.54(10)
C8 C7 N2 113.65(11)
O3 C8 C7 121.31(12)
O3 C8 C9 121.35(13)
C7 C8 C9 117.34(12)
C8 C9 H9A 109.5
C8 C9 H9B 109.5
H9A C9 H9B 109.5
C8 C9 H9C 109.5
H9A C9 H9C 109.5
H9B C9 H9C 109.5
N2 C10 C11 144.84(13)
N2 C10 C7 69.88(10)
C11 C10 C7 145.26(12)
C10 C11 H11A 109.5
C10 C11 H11B 109.5
H11A C11 H11B 109.5
C10 C11 H11C 109.5
H11A C11 H11C 109.5
H11B C11 H11C 109.5

loop_
_geom_bond_atom_site_label_1
_geom_bond_atom_site_label_2
_geom_bond_distance
O1 N1 1.2307(15)
O2 N1 1.2301(15)
O3 C8 1.2155(16)
N1 C3 1.4687(18)
N2 C10 1.2484(16)
N2 C7 1.5766(17)
C1 C2 1.3842(19)
C1 C6 1.4023(18)
C1 H1 0.9300
C2 C3 1.3815(19)
C2 H2 0.9300
C3 C4 1.3802(18)
C4 C5 1.3802(19)
C4 H4 0.9300
C5 C6 1.4009(18)
C5 H5 0.9300
C6 C7 1.4962(18)
C7 C10 1.484(2)
C7 C8 1.5017(19)
C8 C9 1.503(2)
C9 H9A 0.9600
C9 H9B 0.9600
C9 H9C 0.9600
C10 C11 1.4682(19)
C11 H11A 0.9600
C11 H11B 0.9600
C11 H11C 0.9600

loop_
_geom_torsion_atom_site_label_1
_geom_torsion_atom_site_label_2
_geom_torsion_atom_site_label_3
_geom_torsion_atom_site_label_4
_geom_torsion
C6 C1 C2 C3 0.18(19)
C1 C2 C3 C4 -0.9(2)
C1 C2 C3 N1 178.81(11)
O2 N1 C3 C4 0.00(18)
O1 N1 C3 C4 179.80(11)
O2 N1 C3 C2 -179.71(11)
O1 N1 C3 C2 0.09(18)
C2 C3 C4 C5 0.27(19)
N1 C3 C4 C5 -179.43(11)
C3 C4 C5 C6 1.09(19)
C4 C5 C6 C1 -1.76(19)
C4 C5 C6 C7 178.59(12)
C2 C1 C6 C5 1.12(18)
C2 C1 C6 C7 -179.22(12)
C5 C6 C7 C10 125.78(13)
C1 C6 C7 C10 -53.87(16)
C5 C6 C7 C8 -35.63(18)
C1 C6 C7 C8 144.72(12)
C5 C6 C7 N2 -179.80(11)
C1 C6 C7 N2 0.55(16)
C10 N2 C7 C6 -107.43(13)
C10 N2 C7 C8 105.66(13)
C10 C7 C8 O3 -140.53(13)
C6 C7 C8 O3 21.30(18)
N2 C7 C8 O3 166.09(11)
C10 C7 C8 C9 38.69(16)
C6 C7 C8 C9 -159.47(11)
N2 C7 C8 C9 -14.68(16)
C7 N2 C10 C11 178.5(2)
C6 C7 C10 N2 99.22(12)
C8 C7 C10 N2 -98.56(12)
C6 C7 C10 C11 -79.2(2)
C8 C7 C10 C11 83.0(2)
N2 C7 C10 C11 -178.4(2)
